data_4504135
loop_
_publ_author_name
'Kodama, Koichi'
'Kobayashi, Yuka'
'Saigo, Kazuhiko'

_publ_section_title
;
 Role of the Relative Molecular Length of the Components in Ternary
 Inclusion Crystals in the Chiral Recognition and Assembly of
 Supramolecular Helical Architectures
;
_journal_issue 5
_journal_name_full 'Crystal Growth &amp; Design'
_journal_page_first 935
_journal_paper_doi 10.1021/cg060849c
_journal_volume 7
_journal_year 2007
_chemical_absolute_configuration rm
_chemical_formula_moiety 'C32 H37 N O4 '
_chemical_formula_sum 'C32 H37 N O4'
_chemical_formula_weight 499.65
_space_group_IT_number 4
_symmetry_cell_setting monoclinic
_symmetry_Int_Tables_number 4
_symmetry_space_group_name_Hall 'P 2yb'
_symmetry_space_group_name_H-M 'P 1 21 1'
_cell_angle_alpha 90
_cell_angle_beta 107.98(2)
_cell_angle_gamma 90
_cell_formula_units_Z 2
_cell_length_a 13.92(2)
_cell_length_b 5.883(7)
_cell_length_c 17.85(2)
_cell_measurement_reflns_used 1288
_cell_measurement_temperature 123.1
_cell_measurement_theta_max 13.7
_cell_measurement_theta_min 1.5
_cell_volume 1390(3)
_computing_cell_refinement CrystalClear
_computing_data_collection CrystalClear
_computing_data_reduction CrystalStructure
_computing_publication_material 'CrystalStructure Ver. 1.00'
_computing_structure_refinement CRYSTALS
_computing_structure_solution SIR92
_diffrn_detector_area_resol_mean 14.62
_diffrn_measured_fraction_theta_full 0.9751
_diffrn_measured_fraction_theta_max 0.9751
_diffrn_measurement_device_type 'Rigaku MERCURY'
_diffrn_measurement_method \w
_diffrn_radiation_type 'Mo K\a'
_diffrn_radiation_wavelength 0.7107
_diffrn_reflns_av_R_equivalents 0.185
_diffrn_reflns_limit_h_max 13
_diffrn_reflns_limit_h_min -18
_diffrn_reflns_limit_k_max 7
_diffrn_reflns_limit_k_min -6
_diffrn_reflns_limit_l_max 23
_diffrn_reflns_limit_l_min -23
_diffrn_reflns_number 11181
_diffrn_reflns_theta_full 27.48
_diffrn_reflns_theta_max 27.48
_exptl_absorpt_coefficient_mu 0.078
_exptl_absorpt_correction_T_max 0.985
_exptl_absorpt_correction_T_min 0.723
_exptl_absorpt_correction_type none
_exptl_crystal_colour colorless
_exptl_crystal_density_diffrn 1.193
_exptl_crystal_density_method 'not measured'
_exptl_crystal_description prism
_exptl_crystal_size_max 0.20
_exptl_crystal_size_mid 0.20
_exptl_crystal_size_min 0.20
_refine_diff_density_max 0.24
_refine_diff_density_min -0.21
_refine_ls_extinction_method none
_refine_ls_goodness_of_fit_ref 0.735
_refine_ls_number_parameters 369
_refine_ls_number_reflns 761
_refine_ls_R_factor_gt 0.0520
_refine_ls_shift/su_max 0.0010
_refine_ls_structure_factor_coef F
_refine_ls_weighting_details 'w = 1/[0.010Fo^2^ + 1.000\s^2^(Fo)]'
_refine_ls_weighting_scheme calc
_refine_ls_wR_factor_ref 0.0700
_reflns_number_gt 761
_reflns_number_total 11181
_reflns_threshold_expression F^2^>2.0\s(F^2^)
_cod_data_source_file cg060849csi20061127_100443.cif
_cod_data_source_block '_(1S,2R)-1_2a_(R)-3d'
_cod_original_cell_volume 1390.5(27)
_cod_original_formula_sum 'C32 H37 N O4 '
_cod_database_code 4504135

loop_
_symmetry_equiv_pos_as_xyz
'   +x,   +y,   +z'
'   -x,1/2+y,   -z'

loop_
_atom_site_label
_atom_site_type_symbol
_atom_site_fract_x
_atom_site_fract_y
_atom_site_fract_z
_atom_site_U_iso_or_equiv
_atom_site_adp_type
_atom_site_occupancy
_atom_site_symmetry_multiplicity
_atom_site_calc_flag
O(1) O 0.8935 -0.286 0.4095 0.027 Uani 1.00 1 d
O(2) O 1.0255 0.725 0.7285 0.028 Uani 1.00 1 d
O(3) O 0.8715 0.073 0.3666 0.020 Uani 1.00 1 d
O(4) O 0.8585 0.578 0.6090 0.020 Uani 1.00 1 d
N(5) N 0.9093 0.308 0.5021 0.024 Uani 1.00 1 d
C(6) C 0.693 0.430 0.4481 0.033 Uani 1.00 1 d
C(7) C 0.744 -0.186 0.3045 0.015 Uani 1.00 1 d
C(8) C 0.563 0.080 0.4486 0.027 Uani 1.00 1 d
C(9) C 0.844 -0.132 0.3662 0.020 Uani 1.00 1 d
C(10) C 0.8530 0.656 0.9350 0.023 Uani 1.00 1 d
C(11) C 0.640 -0.461 0.2068 0.031 Uani 1.00 1 d
C(12) C 0.8613 0.345 0.6206 0.017 Uani 1.00 1 d
C(13) C 0.567 -0.303 0.183 0.028 Uani 1.00 1 d
C(14) C 0.581 -0.096 0.2216 0.027 Uani 1.00 1 d
C(15) C 0.980 0.886 0.9023 0.025 Uani 1.00 1 d
C(16) C 0.733 -0.406 0.2663 0.031 Uani 1.00 1 d
C(17) C 0.644 0.320 0.7055 0.023 Uani 1.00 1 d
C(18) C 0.657 0.113 0.7441 0.012 Uani 1.00 1 d
C(19) C 0.778 0.619 0.9761 0.039 Uani 1.00 1 d
C(20) C 0.7310 0.245 0.4920 0.011 Uani 1.00 1 d
C(21) C 0.5888 0.453 0.4032 0.019 Uani 1.00 1 d
C(22) C 0.792 0.269 0.6690 0.011 Uani 1.00 1 d
C(23) C 1.0731 0.753 0.8110 0.033 Uani 1.00 1 d
C(24) C 0.808 0.066 0.7088 0.031 Uani 1.00 1 d
C(25) C 0.525 0.274 0.4059 0.018 Uani 1.00 1 d
C(26) C 0.667 -0.039 0.2784 0.026 Uani 1.00 1 d
C(27) C 0.937 0.526 0.8431 0.049 Uani 1.00 1 d
C(28) C 0.673 0.719 0.9309 0.057 Uani 1.00 1 d
C(29) C 0.8400 0.217 0.5448 0.009 Uani 1.00 1 d
C(30) C 0.707 0.394 0.6662 0.028 Uani 1.00 1 d
C(31) C 0.998 0.726 0.8530 0.026 Uani 1.00 1 d
C(32) C 0.906 0.851 0.9442 0.018 Uani 1.00 1 d
C(33) C 0.6650 0.069 0.4934 0.018 Uani 1.00 1 d
C(34) C 0.864 0.487 0.8826 0.021 Uani 1.00 1 d
C(35) C 0.7428 -0.007 0.7476 0.012 Uani 1.00 1 d
C(36) C 1.161 0.611 0.8402 0.039 Uani 1.00 1 d
C(37) C 0.589 0.704 0.971 0.062 Uani 1.00 1 d
H(1) H 0.785(1) -0.518(4) 0.2824(12) 0.041(9) Uiso 1.00 1 d
H(2) H 0.631(1) -0.605(4) 0.1821(11) 0.032(8) Uiso 1.00 1 d
H(3) H 0.509(2) -0.333(4) 0.139(1) 0.031(8) Uiso 1.00 1 d
H(4) H 0.525(1) 0.006(4) 0.2071(12) 0.029(8) Uiso 1.00 1 d
H(5) H 0.673(2) 0.108(4) 0.3013(12) 0.026(7) Uiso 1.00 1 d
H(6) H 0.738(2) 0.552(3) 0.4490(12) 0.039(8) Uiso 1.00 1 d
H(7) H 0.5659(13) 0.586(4) 0.3725(10) 0.020(6) Uiso 1.00 1 d
H(8) H 0.455(1) 0.288(3) 0.3777(11) 0.022(7) Uiso 1.00 1 d
H(9) H 0.520(1) -0.047(4) 0.4466(11) 0.029(7) Uiso 1.00 1 d
H(10) H 0.6906(13) -0.056(3) 0.5271(10) 0.016(6) Uiso 1.00 1 d
H(11) H 0.693(2) 0.530(3) 0.6365(12) 0.036(9) Uiso 1.00 1 d
H(12) H 0.866(2) -0.018(4) 0.7096(12) 0.037(8) Uiso 1.00 1 d
H(13) H 0.7568(13) -0.145(4) 0.7767(10) 0.014(7) Uiso 1.00 1 d
H(14) H 0.590(2) 0.416(3) 0.7071(12) 0.027(7) Uiso 1.00 1 d
H(15) H 0.608(1) 0.062(3) 0.7672(11) 0.013(6) Uiso 1.00 1 d
H(16) H 0.948(2) 0.412(5) 0.8090(11) 0.057(10) Uiso 1.00 1 d
H(17) H 0.826(2) 0.350(3) 0.8762(10) 0.027(7) Uiso 1.00 1 d
H(18) H 1.021(2) 1.019(3) 0.9108(11) 0.029(8) Uiso 1.00 1 d
H(19) H 0.896(1) 0.968(3) 0.9779(11) 0.022(7) Uiso 1.00 1 d
H(20) H 0.8537(12) 0.060(3) 0.5547(9) 0.009(6) Uiso 1.00 1 d
H(21) H 0.9283(13) 0.308(3) 0.6515(11) 0.021(7) Uiso 1.00 1 d
H(22) H 1.0948(13) 0.907(5) 0.8190(9) 0.038(8) Uiso 1.00 1 d
H(23) H 0.766(1) 0.461(4) 0.9768(12) 0.048(9) Uiso 1.00 1 d
H(24) H 0.803(1) 0.674(4) 1.0287(12) 0.048(9) Uiso 1.00 1 d
H(25) H 0.685(1) 0.878(6) 0.9310(13) 0.069(11) Uiso 1.00 1 d
H(26) H 0.648(1) 0.666(6) 0.8781(13) 0.069(11) Uiso 1.00 1 d
H(27) H 0.618(2) 0.734(5) 1.026(1) 0.077(12) Uiso 1.00 1 d
H(28) H 0.532(2) 0.799(5) 0.949(1) 0.077(12) Uiso 1.00 1 d
H(29) H 0.569(2) 0.549(5) 0.963(1) 0.077(12) Uiso 1.00 1 d
H(30) H 1.138(1) 0.470(4) 0.8548(10) 0.042(8) Uiso 1.00 1 d
H(31) H 1.189(1) 0.587(4) 0.7986(10) 0.042(8) Uiso 1.00 1 d
H(32) H 1.210(1) 0.675(4) 0.8842(10) 0.042(8) Uiso 1.00 1 d
H(33) H 0.9748(10) 0.321(3) 0.5392(9) 0.030(6) Uiso 1.00 1 d
H(34) H 0.9119(10) 0.210(3) 0.4606(9) 0.030(6) Uiso 1.00 1 d
H(35) H 0.8863(10) 0.454(3) 0.4813(9) 0.030(6) Uiso 1.00 1 d

loop_
_atom_site_aniso_label
_atom_site_aniso_U_11
_atom_site_aniso_U_22
_atom_site_aniso_U_33
_atom_site_aniso_U_12
_atom_site_aniso_U_13
_atom_site_aniso_U_23
O(1) 0.012(8) 0.048(10) 0.017(8) 0.002(9) -0.001(7) -0.003(9)
O(2) 0.018(8) 0.034(8) 0.027(9) 0.005(8) 0.000(7) 0.002(8)
O(3) 0.015(8) 0.024(9) 0.021(9) -0.009(8) 0.006(7) 0.009(9)
O(4) 0.023(8) 0.013(8) 0.023(8) -0.010(8) 0.005(6) 0.002(8)
N(5) 0.019(10) 0.029(12) 0.027(11) -0.009(8) 0.012(9) 0.001(9)
C(6) 0.05(2) 0.004(12) 0.04(2) -0.007(12) 0.010(13) 0.006(12)
C(7) 0.018(13) 0.018(12) 0.006(11) -0.029(11) 0.000(10) 0.003(11)
C(8) 0.03(1) 0.03(1) 0.021(13) -0.016(13) -0.004(11) -0.01(1)
C(9) 0.007(11) 0.04(2) 0.006(13) 0.022(13) -0.001(10) 0.005(13)
C(10) 0.007(11) 0.04(2) 0.021(13) -0.022(11) 0.004(11) 0.015(11)
C(11) 0.022(13) 0.04(2) 0.02(1) 0.019(12) -0.013(12) 0.012(12)
C(12) 0.002(11) 0.013(12) 0.04(2) -0.001(10) 0.010(11) 0.001(12)
C(13) 0.03(1) 0.02(2) 0.03(1) 0.010(13) 0.001(12) 0.006(12)
C(14) -0.008(12) 0.06(2) 0.02(1) -0.003(12) -0.008(11) 0.01(1)
C(15) 0.03(1) 0.03(2) 0.010(12) -0.005(12) 0.004(12) 0.006(11)
C(16) 0.019(13) 0.03(1) 0.05(2) -0.011(12) 0.026(13) 0.05(1)
C(17) 0.016(13) 0.030(13) 0.023(13) 0.023(11) 0.002(12) -0.006(13)
C(18) 0.003(10) 0.016(13) 0.014(11) -0.005(10) 0.000(9) 0.006(12)
C(19) 0.017(11) 0.07(2) 0.03(1) 0.020(13) 0.012(11) 0.01(2)
C(20) 0.009(10) 0.018(12) 0.019(12) 0.009(12) 0.021(10) 0.007(12)
C(21) 0.006(11) 0.04(1) -0.001(10) 0.018(12) -0.011(9) -0.016(12)
C(22) 0.029(13) -0.009(10) 0.011(11) -0.016(10) 0.003(9) 0.005(9)
C(23) 0.010(12) 0.10(2) -0.012(10) -0.01(1) -0.006(10) 0.013(13)
C(24) 0.017(13) 0.04(2) 0.04(1) -0.02(1) 0.008(12) -0.01(1)
C(25) 0.004(11) 0.017(12) 0.03(1) -0.001(11) 0.005(11) -0.004(11)
C(26) 0.021(12) 0.012(12) 0.03(1) 0.017(13) -0.013(12) 0.034(13)
C(27) 0.06(2) 0.08(3) -0.003(12) -0.00(2) 0.002(12) 0.00(1)
C(28) 0.023(13) 0.13(3) 0.02(1) -0.02(2) 0.011(13) -0.01(2)
C(29) 0.026(12) -0.003(8) 0.001(10) 0.010(10) -0.003(10) -0.015(9)
C(30) 0.04(2) 0.02(1) 0.03(2) 0.018(13) 0.02(1) 0.014(11)
C(31) 0.05(2) 0.020(12) 0.011(13) 0.02(2) 0.007(12) 0.006(13)
C(32) 0.026(12) 0.028(13) 0.001(11) 0.012(13) 0.009(11) -0.012(11)
C(33) 0.021(12) 0.017(11) 0.003(11) 0.013(12) -0.015(10) -0.009(11)
C(34) 0.04(2) 0.019(12) 0.004(11) -0.004(12) 0.014(11) 0.001(12)
C(35) 0.016(12) 0.019(12) 0.001(10) -0.007(10) 0.001(10) -0.014(10)
C(36) 0.006(11) 0.10(2) 0.000(11) 0.01(1) -0.018(9) 0.00(2)
C(37) 0.04(2) 0.10(3) 0.06(2) -0.00(2) 0.02(2) 0.01(2)

loop_
_atom_type_symbol
_atom_type_description
_atom_type_scat_dispersion_real
_atom_type_scat_dispersion_imag
_atom_type_scat_source
C C 0.006 0.003
;
International Tables for Crystallography
(1992, Vol. C, Tables 4.2.6.8 and 6.1.1.4)
;
H H 0.000 0.000
;
International Tables for Crystallography
(1992, Vol. C, Table 6.1.1.4)
;
N N 0.011 0.006
;
International Tables for Crystallography
(1992, Vol. C, Tables 4.2.6.8 and 6.1.1.4)
;
O O 0.017 0.010
;
International Tables for Crystallography
(1992, Vol. C, Tables 4.2.6.8 and 6.1.1.4)
;

loop_
_geom_angle_atom_site_label_1
_geom_angle_atom_site_label_2
_geom_angle_atom_site_label_3
_geom_angle
_geom_angle_publ_flag
C29 N5 H33 107.8(8) no
C29 N5 H34 111.5(8) no
H33 N5 H34 109.5(1) no
C29 N5 H35 109.1(9) no
H33 N5 H35 109.47(2) no
H34 N5 H35 109.48(11) no
C20 C6 C21 123.1(21) yes
C20 C6 H6 117.5(13) no
C21 C6 H6 119.4(13) no
C9 C7 C16 117.7(19) yes
C9 C7 C26 124.8(19) yes
C16 C7 C26 117.3(19) yes
C25 C8 C33 119.9(21) yes
C25 C8 H9 120.0(11) no
C33 C8 H9 120.1(14) no
O1 C9 O3 125.2(18) yes
O1 C9 C7 120.3(20) yes
O3 C9 C7 114.4(17) yes
C19 C10 C32 121.1(21) yes
C19 C10 C34 117.8(20) yes
C32 C10 C34 121.1(16) yes
C13 C11 C16 120.1(21) yes
C13 C11 H2 119.1(13) no
C16 C11 H2 120.7(13) no
O4 C12 C22 112.1(14) yes
O4 C12 C29 111.9(16) yes
C22 C12 C29 112.1(14) yes
O4 C12 H21 106.8(10) no
C22 C12 H21 106.3(10) no
C29 C12 H21 107.3(9) no
C11 C13 C14 118.3(20) yes
C11 C13 H3 120.3(13) no
C14 C13 H3 121.3(12) no
C13 C14 C26 123.1(21) yes
C13 C14 H4 116.6(12) no
C26 C14 H4 120.4(14) no
C31 C15 C32 122.0(20) yes
C31 C15 H18 117.3(13) no
C32 C15 H18 120.6(12) no
C7 C16 C11 119.1(20) yes
C7 C16 H1 121.2(12) no
C11 C16 H1 119.6(13) no
C18 C17 C30 122.1(19) yes
C18 C17 H14 119.5(12) no
C30 C17 H14 118.5(12) no
C17 C18 C35 117.3(18) yes
C17 C18 H15 119.5(12) no
C35 C18 H15 123.2(11) no
C10 C19 C28 112.7(18) yes
C10 C19 H23 108.1(14) no
C28 C19 H23 103.6(14) no
C10 C19 H24 110.2(13) no
C28 C19 H24 112.5(13) no
H23 C19 H24 109.46(3) no
C6 C20 C29 125.2(19) yes
C6 C20 C33 118.0(19) yes
C29 C20 C33 116.6(17) yes
C6 C21 C25 117.4(20) yes
C6 C21 H7 120.2(13) no
C25 C21 H7 122.5(12) no
C12 C22 C24 120.9(18) yes
C12 C22 C30 120.0(16) yes
C24 C22 C30 118.7(18) yes
O2 C23 C31 109.6(15) yes
O2 C23 C36 112.2(18) yes
C31 C23 C36 114.1(19) yes
O2 C23 H22 107.1(12) no
C31 C23 H22 105.6(15) no
C36 C23 H22 107.8(13) no
C22 C24 C35 120.8(21) yes
C22 C24 H12 117.4(12) no
C35 C24 H12 121.8(13) no
C8 C25 C21 120.3(18) yes
C8 C25 H8 121.0(11) no
C21 C25 H8 118.6(12) no
C7 C26 C14 121.9(22) yes
C7 C26 H5 118.9(13) no
C14 C26 H5 119.3(14) no
C31 C27 C34 123.8(23) yes
C31 C27 H16 117.8(13) no
C34 C27 H16 118.3(14) no
C19 C28 C37 117.4(20) yes
C19 C28 H25 103.7(14) no
C37 C28 H25 102.4(18) no
C19 C28 H26 112.5(12) no
C37 C28 H26 110.5(13) no
H25 C28 H26 109.46(3) no
N5 C29 C12 107.6(13) yes
N5 C29 C20 108.7(13) yes
C12 C29 C20 112.9(14) yes
N5 C29 H20 108.4(9) no
C12 C29 H20 110.4(10) no
C20 C29 H20 108.7(11) no
C17 C30 C22 119.8(18) yes
C17 C30 H11 120.1(12) no
C22 C30 H11 120.0(11) no
C15 C31 C23 123.4(23) yes
C15 C31 C27 115.9(19) yes
C23 C31 C27 120.7(22) yes
C10 C32 C15 120.3(18) yes
C10 C32 H19 120.4(12) no
C15 C32 H19 119.3(12) no
C8 C33 C20 121.2(20) yes
C8 C33 H10 120.8(14) no
C20 C33 H10 117.9(11) no
C10 C34 C27 116.9(20) yes
C10 C34 H17 121.1(11) no
C27 C34 H17 121.9(14) no
C18 C35 C24 121.0(20) yes
C18 C35 H13 119.5(11) no
C24 C35 H13 119.4(13) no
C23 C36 H30 107.3(13) no
C23 C36 H31 108.1(10) no
H30 C36 H31 109.47(9) no
C23 C36 H32 113.0(12) no
H30 C36 H32 109.47(5) no
H31 C36 H32 109.47(9) no
C28 C37 H27 109.6(12) no
C28 C37 H28 115.5(15) no
H27 C37 H28 109.47(5) no
C28 C37 H29 103.1(18) no
H27 C37 H29 109.47(8) no
H28 C37 H29 109.47(11) no

loop_
_geom_bond_atom_site_label_1
_geom_bond_atom_site_label_2
_geom_bond_distance
_geom_bond_publ_flag
O1 C9 1.25(2) yes
O2 C23 1.425(18) yes
O3 C9 1.26(2) yes
O4 C12 1.39(2) yes
N5 C29 1.50(2) yes
N5 H33 0.950(1) no
N5 H34 0.9501(9) no
N5 H35 0.9500(9) no
C6 C20 1.35(3) yes
C6 C21 1.43(3) yes
C6 H6 0.9500(8) no
C7 C9 1.52(2) yes
C7 C16 1.45(3) yes
C7 C26 1.34(3) yes
C8 C25 1.38(3) yes
C8 C33 1.40(2) yes
C8 H9 0.9500(8) no
C10 C19 1.47(2) yes
C10 C32 1.35(3) yes
C10 C34 1.41(3) yes
C11 C13 1.35(2) yes
C11 C16 1.43(3) yes
C11 H2 0.9500(9) no
C12 C22 1.55(2) yes
C12 C29 1.49(2) yes
C12 H21 0.950(1) no
C13 C14 1.38(3) yes
C13 H3 0.9500(9) no
C14 C26 1.35(2) yes
C14 H4 0.9500(8) no
C15 C31 1.36(3) yes
C15 C32 1.46(2) yes
C15 H18 0.9500(8) no
C16 H1 0.9500(8) no
C17 C18 1.38(2) yes
C17 C30 1.35(2) yes
C17 H14 0.9500(9) no
C18 C35 1.37(2) yes
C18 H15 0.9500(8) no
C19 C28 1.55(3) yes
C19 H23 0.950(1) no
C19 H24 0.9499(11) no
C20 C29 1.53(2) yes
C20 C33 1.39(2) yes
C21 C25 1.39(3) yes
C21 H7 0.9500(8) no
C22 C24 1.37(3) yes
C22 C30 1.38(2) yes
C23 C31 1.48(2) yes
C23 C36 1.44(3) yes
C23 H22 0.950(1) no
C24 C35 1.37(2) yes
C24 H12 0.9500(9) no
C25 H8 0.9499(11) no
C26 H5 0.9500(9) no
C27 C31 1.42(3) yes
C27 C34 1.43(3) yes
C27 H16 0.9500(8) no
C28 C37 1.54(2) yes
C28 H25 0.950(1) no
C28 H26 0.9500(11) no
C29 H20 0.950(1) no
C30 H11 0.9499(8) no
C32 H19 0.9500(8) no
C33 H10 0.9500(8) no
C34 H17 0.9500(9) no
C35 H13 0.9500(9) no
C36 H30 0.9500(9) no
C36 H31 0.950(1) no
C36 H32 0.9501(8) no
C37 H27 0.9501(12) no
C37 H28 0.9500(8) no
C37 H29 0.950(1) no

loop_
_geom_contact_atom_site_label_1
_geom_contact_atom_site_label_2
_geom_contact_site_symmetry_2
_geom_contact_distance
_geom_contact_publ_flag
O1 N5 1_545 2.87(2) yes
O1 N5 2_746 2.767(19) yes
O1 C6 1_545 3.50(2) yes
O1 C29 2_746 3.54(2) yes
O1 H6 1_545 2.65(2) no
O1 H20 2_746 3.50(2) no
O1 H21 2_746 3.05(2) no
O1 H33 1_545 3.22(2) no
O1 H33 2_746 1.888(19) no
O1 H34 1_545 3.09(2) no
O1 H34 2_746 2.97(2) no
O1 H35 1_545 2.02(2) no
O1 H35 2_746 3.39(2) no
O2 O3 2_756 2.690(17) yes
O2 C9 2_756 3.53(3) yes
O2 C24 1_565 3.56(3) yes
O2 H1 2_766 3.10(2) no
O2 H12 1_565 2.62(3) no
O3 N5 2_746 3.579(19) yes
O3 C36 2_746 3.59(2) yes
O3 H1 1_565 2.90(2) no
O3 H21 2_746 3.29(2) no
O3 H31 2_746 2.81(2) no
O3 H33 2_746 2.714(19) no
O4 C24 1_565 3.56(3) yes
O4 H10 1_565 3.18(2) no
O4 H12 1_565 2.96(3) no
O4 H20 1_565 2.99(2) no
N5 C9 2_756 3.53(2) yes
N5 H33 2_746 3.475(15) no
N5 H34 2_756 3.347(19) no
N5 H35 2_746 3.47(2) no
C6 C16 1_565 3.59(3) yes
C6 H1 1_565 3.58(3) no
C6 H10 1_565 3.34(3) no
C7 H6 1_545 3.03(3) no
C7 H7 1_545 3.36(3) no
C7 H31 2_746 2.82(2) no
C8 H7 1_545 3.22(3) no
C8 H9 2_656 3.31(3) no
C8 H11 2_646 3.42(3) no
C8 H14 2_646 3.08(3) no
C9 H6 1_545 3.02(3) no
C9 H21 2_746 3.30(3) no
C9 H31 2_746 3.12(3) no
C9 H33 2_746 2.58(2) no
C9 H35 1_545 3.12(3) no
C10 C15 2_747 3.49(3) yes
C10 H13 1_565 2.97(3) no
C10 H18 2_747 2.89(3) no
C10 H19 2_747 3.53(3) no
C11 H4 1_545 3.52(3) no
C11 H5 1_545 3.00(3) no
C11 H7 1_545 3.43(3) no
C11 H27 1_544 3.35(3) no
C11 H28 2_636 3.38(3) no
C11 H31 2_736 3.59(3) no
C13 H7 1_545 3.45(3) no
C13 H14 2_646 3.60(3) no
C13 H15 2_646 2.96(3) no
C13 H27 1_544 3.10(3) no
C13 H28 2_636 3.31(4) no
C13 H29 2_646 3.41(3) no
C14 H2 1_565 3.10(3) no
C14 H7 1_545 3.34(3) no
C14 H14 2_646 3.02(3) no
C14 H15 2_646 3.37(3) no
C14 H26 2_646 3.50(3) no
C14 H29 2_646 3.43(3) no
C14 H31 2_746 3.51(3) no
C15 H12 1_565 3.36(3) no
C15 H13 1_565 3.23(3) no
C15 H16 1_565 3.48(3) no
C15 H17 1_565 3.41(3) no
C15 H19 2_747 3.36(3) no
C15 H23 2_757 3.56(3) no
C15 H24 2_757 3.35(3) no
C16 H5 1_545 3.09(3) no
C16 H6 1_545 3.25(3) no
C16 H7 1_545 3.42(2) no
C16 H22 2_736 3.40(3) no
C16 H31 2_736 3.49(3) no
C16 H31 2_746 3.43(3) no
C17 H4 2_656 3.38(3) no
C17 H7 2_646 3.14(3) no
C17 H8 2_646 3.56(3) no
C17 H8 2_656 3.23(3) no
C17 H9 2_656 3.06(3) no
C17 H13 1_565 3.57(3) no
C18 H3 2_656 3.57(3) no
C18 H7 2_646 3.16(3) no
C18 H8 2_646 2.95(3) no
C18 H25 1_545 3.52(3) no
C18 H26 1_545 3.58(3) no
C19 H18 2_747 2.96(3) no
C19 H30 2_757 3.54(3) no
C19 H32 2_747 3.58(3) no
C21 H9 1_565 3.26(3) no
C21 H9 2_656 3.46(3) no
C21 H15 2_656 3.47(3) no
C23 H1 2_766 3.25(3) no
C23 H12 1_565 3.19(3) no
C24 H11 1_545 3.59(3) no
C25 H9 2_656 3.07(2) no
C25 H11 2_646 3.22(3) no
C25 H14 2_646 3.01(3) no
C25 H15 2_656 3.51(3) no
C26 H1 1_565 3.47(3) no
C26 H2 1_565 3.03(3) no
C26 H7 1_545 3.34(3) no
C26 H31 2_746 2.86(3) no
C27 H12 1_565 3.52(3) no
C27 H13 1_565 3.10(3) no
C27 H18 1_545 3.29(3) no
C27 H19 2_747 3.33(3) no
C28 H4 2_656 3.32(3) no
C28 H13 1_565 3.40(3) no
C28 H15 1_565 3.43(3) no
C30 H8 2_656 3.16(3) no
C30 H9 2_656 3.20(3) no
C30 H13 1_565 3.30(3) no
C31 H12 1_565 3.05(3) no
C31 H13 1_565 3.30(3) no
C31 H19 2_747 3.29(3) no
C32 H13 1_565 3.07(3) no
C32 H17 1_565 3.24(3) no
C32 H18 2_747 3.15(3) no
C32 H19 2_747 3.50(3) no
C33 H6 1_545 3.38(2) no
C33 H7 1_545 3.58(3) no
C34 H13 1_565 2.96(3) no
C34 H18 1_545 3.46(3) no
C34 H18 2_747 3.54(3) no
C34 H19 1_545 3.46(3) no
C34 H19 2_747 3.50(3) no
C35 H8 2_646 3.20(3) no
C35 H11 1_545 3.31(3) no
C35 H26 1_545 3.57(3) no
C36 H1 2_766 3.34(3) no
C36 H2 2_766 3.48(3) no
C36 H24 2_747 3.41(3) no
C37 H2 2_666 3.60(3) no
C37 H3 1_566 3.53(3) no
C37 H3 2_666 3.40(4) no
C37 H4 2_656 3.30(3) no
C37 H28 2_647 3.48(3) no
C37 H29 2_657 3.46(3) no
H1 H5 1_545 2.77(3) no
H1 H6 1_545 3.26(3) no
H1 H22 2_736 2.86(2) no
H1 H31 2_736 2.82(3) no
H1 H32 2_736 3.50(3) no
H1 H34 1_545 3.51(2) no
H1 H35 1_545 3.40(3) no
H2 H4 1_545 2.83(3) no
H2 H5 1_545 2.63(3) no
H2 H27 1_544 3.39(3) no
H2 H28 2_636 2.77(3) no
H2 H31 2_736 3.03(3) no
H2 H32 2_736 3.10(3) no
H3 H15 2_646 2.74(3) no
H3 H25 2_636 3.11(3) no
H3 H27 1_544 2.91(3) no
H3 H28 1_544 3.59(3) no
H3 H28 2_636 2.64(4) no
H3 H29 1_544 3.56(3) no
H3 H29 2_646 2.89(3) no
H4 H14 2_646 2.59(3) no
H4 H15 2_646 3.32(3) no
H4 H26 2_646 2.60(3) no
H4 H28 2_646 3.16(3) no
H4 H29 2_646 2.93(3) no
H5 H31 2_746 3.00(3) no
H6 H10 1_565 2.88(2) no
H7 H9 1_565 2.71(3) no
H7 H10 1_565 3.48(3) no
H7 H14 2_656 2.93(3) no
H7 H15 2_656 2.89(3) no
H8 H9 2_656 3.20(3) no
H8 H10 2_656 3.16(3) no
H8 H11 2_646 2.51(3) no
H8 H13 2_656 3.38(2) no
H8 H14 2_646 2.62(3) no
H8 H15 2_656 2.94(3) no
H9 H11 2_646 2.91(3) no
H9 H14 2_646 2.71(3) no
H10 H11 1_545 3.11(3) no
H11 H12 1_565 3.56(3) no
H11 H13 1_565 3.05(3) no
H12 H18 1_545 3.58(3) no
H12 H22 1_545 3.21(3) no
H13 H14 1_545 3.44(3) no
H13 H17 1_545 3.44(3) no
H13 H19 1_545 3.58(3) no
H13 H25 1_545 3.21(3) no
H13 H26 1_545 2.91(3) no
H15 H25 1_545 2.99(3) no
H15 H26 1_545 2.99(4) no
H16 H18 1_545 2.92(3) no
H16 H22 1_545 3.58(4) no
H17 H18 1_545 3.24(3) no
H17 H19 1_545 2.87(3) no
H18 H19 2_757 3.29(3) no
H18 H23 2_757 3.05(3) no
H18 H24 2_757 2.53(3) no
H18 H30 1_565 3.42(3) no
H19 H23 1_565 3.42(3) no
H19 H30 2_757 3.17(2) no
H19 H32 2_757 3.46(3) no
H20 H33 2_746 3.60(2) no
H22 H23 2_757 3.58(3) no
H22 H24 2_757 3.08(3) no
H22 H30 1_565 3.39(4) no
H23 H32 2_747 2.93(3) no
H24 H30 2_757 2.64(3) no
H24 H32 2_747 3.35(3) no
H24 H32 2_757 3.36(3) no
H27 H28 2_647 3.42(2) no
H27 H29 2_657 3.25(3) no
H27 H32 2_757 3.56(3) no
H28 H29 2_657 2.82(3) no
H33 H33 2_746 3.421(14) no
H33 H33 2_756 3.421(14) no
H33 H34 2_756 2.776(15) no
H33 H35 2_746 2.998(18) no
H34 H35 2_746 3.07(2) no
